data_9014569
loop_
_publ_author_name
'Hughes Kubatko, K. A.'
'Burns, P. C.'

_publ_section_title
;
 The crystal structure of a novel uranyl tricarbonate, K2Ca3[(UO2)(CO3)3]2(H2O)6
;
_journal_name_full 'The Canadian Mineralogist'
_journal_page_first 997
_journal_page_last 1003
_journal_paper_doi 10.2113/gscanmin.42.4.997
_journal_volume 42
_journal_year 2004
_chemical_compound_source Synthetic
_chemical_formula_sum 'C24 H48 Ca12 K7.11 O112 U8'
_chemical_name_mineral Linekite
_space_group_IT_number 58
_symmetry_space_group_name_Hall '-P 2 2n'
_symmetry_space_group_name_H-M 'P n n m'
_cell_angle_alpha 90
_cell_angle_beta 90
_cell_angle_gamma 90
_cell_formula_units_Z 2
_cell_length_a 17.015
_cell_length_b 18.048
_cell_length_c 18.394
_cell_volume 5648.553
_database_code_amcsd 0019771
_exptl_crystal_density_diffrn 2.817
_cod_original_formula_sum 'U8 Ca12 K7.11 C24 O112 H48'
_cod_database_code 9014569

loop_
_space_group_symop_operation_xyz
x,y,z
1/2+x,1/2-y,1/2+z
1/2-x,1/2+y,1/2-z
1/2-x,1/2+y,1/2+z
1/2+x,1/2-y,1/2-z
x,y,-z
-x,-y,z
-x,-y,-z

loop_
_atom_site_aniso_label
_atom_site_aniso_U_11
_atom_site_aniso_U_22
_atom_site_aniso_U_33
_atom_site_aniso_U_12
_atom_site_aniso_U_13
_atom_site_aniso_U_23
U1 0.02630 0.02410 0.01540 0.00640 0.00000 0.00000
U2 0.02500 0.02730 0.01520 -0.00810 0.00000 0.00000
U3 0.02060 0.01680 0.02230 0.00022 -0.00429 0.00081
Ca1 0.02010 0.01790 0.01700 0.00170 -0.00100 -0.00050
Ca2 0.02090 0.01780 0.01580 -0.00110 -0.00110 -0.00020
Ca3 0.03200 0.02220 0.02040 0.00120 0.00000 0.00000
Ca4 0.02800 0.03100 0.02600 -0.00760 0.00000 0.00000
K1 0.03300 0.11000 0.05400 0.00100 0.00000 0.00000
K2 0.04300 0.10600 0.04500 -0.00900 0.00500 0.01900
K3 0.04400 0.05400 0.03500 0.00000 0.00000 0.00000
K4 0.07000 0.10700 0.08000 0.01800 0.00000 0.00000
K5 0.07000 0.12000 0.17000 -0.01000 0.00000 0.00000
K6 0.03100 0.03600 0.06000 0.02500 -0.01800 -0.01800
C1 0.02400 0.01900 0.02200 0.00100 0.00300 0.00100
C2 0.02300 0.01900 0.03600 0.00400 -0.00400 0.00400
C3 0.02300 0.02600 0.03300 0.00000 -0.00500 -0.00500
C4 0.02700 0.02400 0.02000 -0.00300 -0.00200 0.00200
C5 0.05900 0.03700 0.02900 0.02900 0.00000 0.00000
C6 0.02600 0.03600 0.01800 0.00500 0.00500 0.00100
C7A 0.02000 0.02000 0.01700 -0.01600 0.00000 0.00000
C7B 0.05000 0.02000 0.02000 0.00000 0.00000 0.00000
O1 0.02300 0.02500 0.04000 0.00200 -0.01100 0.00000
O2 0.02500 0.02400 0.03200 -0.00200 0.01000 0.00100
O3 0.02700 0.02000 0.04200 0.00200 -0.01200 0.00100
O4 0.02200 0.02200 0.05900 -0.00400 -0.01600 0.00700
O5 0.03600 0.03800 0.02100 0.01500 0.00300 0.00100
O6 0.03700 0.04300 0.01800 0.01900 0.00200 0.00000
O7 0.03900 0.03700 0.02700 -0.00300 0.00300 -0.00400
O8 0.03000 0.02300 0.06200 0.00500 -0.02500 -0.00500
O9 0.04000 0.03900 0.03100 -0.00500 0.00700 0.00300
O10 0.04400 0.03800 0.03900 -0.00800 0.00000 0.00000
O11 0.04400 0.03500 0.03700 0.00400 0.00000 0.00000
O12 0.03800 0.03600 0.03700 -0.00800 0.00000 0.00000
O13 0.03300 0.04800 0.03800 0.00400 0.00000 0.00000
O14 0.03700 0.03800 0.02000 -0.01400 0.00000 0.00500
O15 0.04100 0.01700 0.05800 -0.00300 0.03000 -0.00400
O16 0.03000 0.04200 0.01700 -0.00600 -0.00300 -0.00200
O17 0.03300 0.01800 0.06400 0.00000 0.02800 -0.00100
O18 0.03800 0.03500 0.01900 -0.01800 0.00300 0.00100
O19 0.03200 0.01900 0.05400 -0.00200 -0.01000 -0.00600
O20 0.05000 0.05400 0.01000 0.02200 0.00000 -0.00200
O21 0.02800 0.02300 0.06300 0.00000 -0.01300 0.00900
O22 0.04700 0.05000 0.01700 0.01300 0.00400 -0.00200

loop_
_atom_site_label
_atom_site_fract_x
_atom_site_fract_y
_atom_site_fract_z
_atom_site_occupancy
_atom_site_U_iso_or_equiv
_atom_site_type_symbol
_atom_site_attached_hydrogens
U1 0.23291 0.01077 0.00000 1.00000 0.02196 U 0
U2 0.23301 -0.52808 0.00000 1.00000 0.02249 U 0
U3 0.20784 -0.26067 -0.22558 1.00000 0.01988 U 0
Ca1 0.32298 -0.07042 -0.18713 1.00000 0.01840 Ca 0
Ca2 0.32528 -0.45012 -0.18652 1.00000 0.01820 Ca 0
Ca3 0.46750 -0.25920 0.00000 1.00000 0.02480 Ca 0
Ca4 0.06450 -0.68350 0.00000 1.00000 0.02830 Ca 0
K1 0.00000 0.00000 0.00000 0.83000 0.06600 K 0
K2 -0.21990 -0.27040 -0.21470 0.80000 0.06500 K 0
K3 0.22000 -0.22450 0.00000 0.45000 0.04400 K 0
K4 0.00000 0.50000 -0.16430 0.50000 0.08600 K 0
K5 0.71600 -0.24200 0.00000 0.25000 0.11000 K 0
K6 0.53720 -0.47070 -0.03750 0.17000 0.04200 K 0
C1 0.35990 -0.26000 0.15440 1.00000 0.02200 C 0
C2 0.13790 -0.12330 -0.26630 1.00000 0.02600 C 0
C3 0.13870 -0.39950 -0.26360 1.00000 0.02700 C 0
C4 0.17040 -0.58370 -0.13600 1.00000 0.02300 C 0
C5 0.35760 -0.09620 0.00000 1.00000 0.04200 C 0
C6 0.16650 0.05590 0.13620 1.00000 0.02700 C 0
C7A 0.35900 -0.42200 0.00000 0.50000 0.01900 C 0
C7B 0.32900 -0.39300 0.00000 0.50000 0.02900 C 0
O1 0.20250 -0.12540 -0.22910 1.00000 0.02900 O 0
O2 0.42680 -0.26030 0.12770 1.00000 0.02700 O 0
O3 0.20660 -0.39610 -0.23160 1.00000 0.03000 O 0
O4 0.10180 -0.18640 -0.27490 1.00000 0.03400 O 0
O5 0.22730 0.01250 -0.13420 1.00000 0.03100 O 0
O6 0.14200 0.07940 0.07300 1.00000 0.03300 O 0
O7 0.25570 -0.26010 -0.31150 1.00000 0.03400 O 0
O8 0.10400 -0.33760 -0.27160 1.00000 0.03800 O 0
O9 0.15850 -0.26180 -0.13920 1.00000 0.03700 O 0
O10 0.16420 -0.06460 0.00000 1.00000 0.04000 O 0
O11 0.15770 -0.45850 0.00000 1.00000 0.03900 O 0
O12 0.30060 0.08680 0.00000 1.00000 0.03700 O 0
O13 0.30980 -0.59710 0.00000 1.00000 0.04000 O 0
O14 0.22700 -0.53460 -0.13260 1.00000 0.03100 O 0
O15 0.31970 -0.20010 0.16750 1.00000 0.03900 O 0
O16 0.13840 -0.60370 -0.19310 1.00000 0.03000 O 0
O17 0.32280 -0.31950 0.17350 1.00000 0.03900 O 0
O18 0.15010 -0.60830 -0.07190 1.00000 0.03100 O 0
O19 0.10930 -0.45990 -0.28620 1.00000 0.03500 O 0
O20 0.32890 -0.06850 -0.05930 1.00000 0.03810 O 0
O21 0.11010 -0.06350 -0.29020 1.00000 0.03800 O 0
O22 0.13390 0.07510 -0.19320 1.00000 0.03800 O 0
O23 0.32110 -0.44130 -0.05880 1.00000 0.04600 O 0
O24 0.41160 -0.14370 0.00000 1.00000 0.07900 O 0
O25A 0.42000 -0.37830 0.00000 0.50000 0.04000 O 0
O25B 0.35200 -0.32980 0.00000 0.50000 0.03400 O 0
Wat26 0.46170 -0.41690 -0.15820 0.80000 0.03800 O 2
Wat27 0.46040 -0.10030 -0.16390 0.80000 0.04500 O 2
Wat28 0.11910 -0.76940 0.08720 0.80000 0.05200 O 2
Wat29 -0.03750 -0.78280 0.00000 0.80000 0.07200 O 2
Wat30 -0.02530 -0.63820 -0.09290 0.80000 0.08300 O 2
Wat31 0.54090 -0.04270 -0.05740 0.80000 0.06900 O 2
Wat32 0.58100 -0.25150 -0.07670 0.80000 0.08000 O 2
Wat33 -0.02990 -0.89000 0.12480 0.80000 0.05300 O 2

loop_
_cod_changelog_entry_id
_cod_changelog_entry_author
_cod_changelog_entry_date
_cod_changelog_entry_text
1
;cod-tools version 3.8.0
Id: cif_guess_AMCSD_atom_types 9574 2023-05-10 09:00:05Z saulius
;
2023-05-10T18:55:17+03:00
;Derived atom types and hydrogen counts
from atom names that follow the AMCSD naming convention
(Wat == water, O-H == hydroxyl).
;

loop_
_cod_related_entry_id
_cod_related_entry_database
_cod_related_entry_code
1 AMCSD 0019771
